data_7039686
loop_
_publ_author_name
'Pretorius, Ren\'e'
'Fructos, Manuel R.'
'M\"uller-Bunz, Helge'
'Gossage, Robert A.'
'P\'erez, Pedro J'
'Albrecht, Martin'

_publ_section_title
;
 Synthesis and catalytic applications of 1,2,3-triazolylidene gold(i)
 complexes in silver-free oxazoline syntheses and C-H bond activation.
;
_journal_issue 37
_journal_name_full 'Dalton transactions (Cambridge, England : 2003)'
_journal_page_first 14591
_journal_page_last 14602
_journal_paper_doi 10.1039/c6dt02181f
_journal_volume 45
_journal_year 2016
_chemical_formula_moiety 'C10 H19 Au Cl N3 O'
_chemical_formula_sum 'C10 H19 Au Cl N3 O'
_chemical_formula_weight 429.7
_space_group_IT_number 14
_symmetry_cell_setting monoclinic
_symmetry_Int_Tables_number 14
_symmetry_space_group_name_Hall '-P 2ybc'
_symmetry_space_group_name_H-M 'P 1 21/c 1'
_atom_sites_solution_hydrogens geom
_audit_creation_date 2016-03-02T13:18:27-00:00
_audit_creation_method 'WinGX routine CIF_UPDATE'
_audit_update_record
;
2016-05-20 deposited with the CCDC.
2016-06-24 downloaded from the CCDC.
;
_cell_angle_alpha 90
_cell_angle_beta 90.017(3)
_cell_angle_gamma 90
_cell_formula_units_Z 4
_cell_length_a 7.4494(2)
_cell_length_b 11.8071(3)
_cell_length_c 15.6623(3)
_cell_measurement_reflns_used 8829
_cell_measurement_temperature 173(2)
_cell_measurement_theta_max 29.403
_cell_measurement_theta_min 2.151
_cell_volume 1377.59(6)
_computing_cell_refinement 'CrysAlisPro 1.171.38.41 (Rigaku OD, 2015)'
_computing_data_collection 'CrysAlisPro 1.171.38.41 (Rigaku OD, 2015)'
_computing_data_reduction 'CrysAlisPro 1.171.38.41 (Rigaku OD, 2015)'
_computing_structure_refinement 'SHELXL-2014/7 (Sheldrick, 2014)'
_diffrn_ambient_environment N~2~
_diffrn_ambient_temperature 173(2)
_diffrn_detector 'CCD plate'
_diffrn_detector_area_resol_mean 16.0965
_diffrn_detector_type Eos
_diffrn_measured_fraction_theta_full 1
_diffrn_measured_fraction_theta_max 1
_diffrn_measurement_device 'four-circle diffractometer'
_diffrn_measurement_device_type 'SuperNova, Single source at offset, Eos'
_diffrn_measurement_method '\w scans'
_diffrn_orient_matrix_type 'CrysAlisPro convention (1999,Acta A55,543-557)'
_diffrn_orient_matrix_UB_11 -0.0167710943
_diffrn_orient_matrix_UB_12 -0.0125126616
_diffrn_orient_matrix_UB_13 0.0435588577
_diffrn_orient_matrix_UB_21 -0.0402366715
_diffrn_orient_matrix_UB_22 -0.0520747515
_diffrn_orient_matrix_UB_23 -0.0120311949
_diffrn_orient_matrix_UB_31 0.0846434767
_diffrn_orient_matrix_UB_32 -0.0272295902
_diffrn_orient_matrix_UB_33 0.0029241696
_diffrn_radiation_monochromator mirror
_diffrn_radiation_probe x-ray
_diffrn_radiation_type MoK\a
_diffrn_radiation_wavelength 0.71073
_diffrn_reflns_av_R_equivalents 0.0301
_diffrn_reflns_av_unetI/netI 0.0422
_diffrn_reflns_Laue_measured_fraction_full 1
_diffrn_reflns_Laue_measured_fraction_max 1
_diffrn_reflns_limit_h_max 9
_diffrn_reflns_limit_h_min -9
_diffrn_reflns_limit_k_max 15
_diffrn_reflns_limit_k_min -15
_diffrn_reflns_limit_l_max 20
_diffrn_reflns_limit_l_min -20
_diffrn_reflns_number 17191
_diffrn_reflns_point_group_measured_fraction_full 1
_diffrn_reflns_point_group_measured_fraction_max 1
_diffrn_reflns_theta_full 25.242
_diffrn_reflns_theta_max 28.282
_diffrn_reflns_theta_min 1.725
_diffrn_source 'micro-focus sealed X-ray tube'
_diffrn_source_type 'SuperNova (Mo) X-ray Source'
_exptl_absorpt_coefficient_mu 10.858
_exptl_absorpt_correction_T_max 0.626
_exptl_absorpt_correction_T_min 0.196
_exptl_absorpt_correction_type gaussian
_exptl_absorpt_process_details
;
CrysAlisPro 1.171.38.41 (Rigaku Oxford Diffraction, 2015)
Numerical absorption correction based on gaussian integration over
a multifaceted crystal model
Empirical absorption correction using spherical harmonics,
implemented in SCALE3 ABSPACK scaling algorithm.
;
_exptl_crystal_colour colourless
_exptl_crystal_density_diffrn 2.072
_exptl_crystal_description prism
_exptl_crystal_F_000 816
_exptl_crystal_recrystallization_method 'Re-crystallisation from solvent'
_exptl_crystal_size_max 0.215
_exptl_crystal_size_mid 0.156
_exptl_crystal_size_min 0.046
_refine_diff_density_max 3.928
_refine_diff_density_min -1.464
_refine_diff_density_rms 0.177
_refine_ls_extinction_method none
_refine_ls_goodness_of_fit_ref 1.068
_refine_ls_hydrogen_treatment constr
_refine_ls_matrix_type full
_refine_ls_number_parameters 151
_refine_ls_number_reflns 3401
_refine_ls_number_restraints 0
_refine_ls_restrained_S_all 1.068
_refine_ls_R_factor_all 0.0346
_refine_ls_R_factor_gt 0.0317
_refine_ls_shift/su_max 0.001
_refine_ls_shift/su_mean 0
_refine_ls_structure_factor_coef Fsqd
_refine_ls_weighting_details 'w=1/[\s^2^(Fo^2^)+(0.0377P)^2^+7.4835P] where P=(Fo^2^+2Fc^2^)/3'
_refine_ls_weighting_scheme calc
_refine_ls_wR_factor_gt 0.0783
_refine_ls_wR_factor_ref 0.08
_reflns_Friedel_coverage 0
_reflns_number_gt 3207
_reflns_number_total 3401
_reflns_threshold_expression 'I > 2\s(I)'
_cod_data_source_file c6dt02181f2.cif
_cod_data_source_block rp333_2f
_cod_depositor_comments 'Adding full bibliography for 7039683--7039686.cif.'
_cod_original_sg_symbol_H-M 'P 21/c'
_cod_database_code 7039686
_solvent_exptl_crystal_recrystallization_method 'DIchloromethane / Diethylether'

loop_
_symmetry_equiv_pos_as_xyz
'x, y, z'
'-x, y+1/2, -z+1/2'
'-x, -y, -z'
'x, -y-1/2, z-1/2'

loop_
_atom_site_label
_atom_site_type_symbol
_atom_site_fract_x
_atom_site_fract_y
_atom_site_fract_z
_atom_site_U_iso_or_equiv
_atom_site_adp_type
_atom_site_occupancy
_atom_site_site_symmetry_order
_atom_site_calc_flag
_atom_site_refinement_flags_posn
_atom_site_refinement_flags_adp
C1 C 0.2577(10) 0.0759(5) 0.2843(4) 0.0213(14) Uani 1 1 d . .
C2 C 0.2201(11) 0.1311(6) 0.2084(4) 0.0232(13) Uani 1 1 d . .
C3 C 0.2268(12) 0.3434(5) 0.1685(4) 0.0298(15) Uani 1 1 d . .
H3A H 0.1002 0.3575 0.1553 0.045 Uiso 1 1 calc R U
H3B H 0.293 0.3296 0.1154 0.045 Uiso 1 1 calc R U
H3C H 0.2775 0.4095 0.1976 0.045 Uiso 1 1 calc R U
C4 C 0.3487(11) 0.1565(7) 0.4281(5) 0.0315(17) Uani 1 1 d . .
H4A H 0.2694 0.1011 0.4569 0.038 Uiso 1 1 calc R U
H4B H 0.3304 0.2311 0.4556 0.038 Uiso 1 1 calc R U
C5 C 0.5454(12) 0.1200(10) 0.4401(7) 0.049(2) Uani 1 1 d . .
H5A H 0.567 0.1072 0.5017 0.059 Uiso 1 1 calc R U
H5B H 0.5633 0.0467 0.4106 0.059 Uiso 1 1 calc R U
C6 C 0.6797(15) 0.2001(11) 0.4086(8) 0.062(3) Uani 1 1 d . .
H6A H 0.6695 0.2721 0.4407 0.074 Uiso 1 1 calc R U
H6B H 0.6566 0.2164 0.3476 0.074 Uiso 1 1 calc R U
C7 C 0.8719(14) 0.1524(13) 0.4189(8) 0.066(4) Uani 1 1 d . .
H7A H 0.8865 0.1215 0.4765 0.098 Uiso 1 1 calc R U
H7B H 0.9594 0.2132 0.4098 0.098 Uiso 1 1 calc R U
H7C H 0.8917 0.0922 0.3768 0.098 Uiso 1 1 calc R U
C8 C 0.1666(11) 0.0811(6) 0.1225(5) 0.0254(15) Uani 1 1 d . .
C9 C 0.3298(11) 0.0421(8) 0.0763(5) 0.0350(19) Uani 1 1 d . .
H9A H 0.2943 0.004 0.0233 0.052 Uiso 1 1 calc R U
H9B H 0.3968 -0.0109 0.1124 0.052 Uiso 1 1 calc R U
H9C H 0.4058 0.1074 0.0628 0.052 Uiso 1 1 calc R U
C10 C 0.0331(12) -0.0163(7) 0.1349(5) 0.0343(18) Uani 1 1 d . .
H10A H -0.0735 0.0117 0.1649 0.051 Uiso 1 1 calc R U
H10B H 0.0896 -0.0764 0.1687 0.051 Uiso 1 1 calc R U
H10C H -0.0021 -0.0465 0.0791 0.051 Uiso 1 1 calc R U
Au1 Au 0.27468(4) -0.08647(2) 0.31387(2) 0.02572(8) Uani 1 1 d . .
Cl1 Cl 0.2985(3) -0.27548(16) 0.34382(14) 0.0425(5) Uani 1 1 d . .
N1 N 0.2977(9) 0.1645(5) 0.3384(3) 0.0263(13) Uani 1 1 d . .
N2 N 0.2892(10) 0.2661(6) 0.3026(4) 0.0406(16) Uani 1 1 d . .
N3 N 0.2415(8) 0.2438(5) 0.2241(3) 0.0247(12) Uani 1 1 d . .
O1 O 0.0852(8) 0.1670(5) 0.0696(4) 0.0329(12) Uani 1 1 d . .
H1 H -0.0162 0.1839 0.0894 0.049 Uiso 1 1 calc R U

loop_
_atom_site_aniso_label
_atom_site_aniso_U_11
_atom_site_aniso_U_22
_atom_site_aniso_U_33
_atom_site_aniso_U_23
_atom_site_aniso_U_13
_atom_site_aniso_U_12
C1 0.018(4) 0.028(3) 0.018(3) -0.004(2) -0.003(3) 0.006(3)
C2 0.027(3) 0.023(3) 0.020(3) 0.001(2) 0.005(3) -0.003(3)
C3 0.038(4) 0.022(3) 0.030(4) 0.005(3) 0.003(3) -0.001(3)
C4 0.034(4) 0.044(4) 0.016(3) -0.009(3) -0.001(3) -0.002(4)
C5 0.032(4) 0.085(8) 0.030(4) 0.007(5) -0.004(4) 0.001(5)
C6 0.052(7) 0.083(9) 0.050(6) 0.013(6) -0.001(5) 0.003(6)
C7 0.037(6) 0.109(11) 0.050(7) 0.005(7) -0.006(5) -0.015(6)
C8 0.028(4) 0.025(4) 0.022(3) 0.004(3) -0.002(3) 0.000(3)
C9 0.032(4) 0.047(5) 0.026(4) -0.011(4) -0.002(3) 0.004(4)
C10 0.042(5) 0.031(4) 0.029(4) 0.002(3) -0.010(3) -0.006(4)
Au1 0.03089(13) 0.02439(12) 0.02187(11) 0.00390(11) -0.00207(12) 0.00156(11)
Cl1 0.0527(13) 0.0251(8) 0.0499(11) 0.0113(8) 0.0010(10) 0.0009(9)
N1 0.031(3) 0.028(3) 0.020(3) -0.005(2) 0.000(2) -0.002(3)
N2 0.043(4) 0.050(4) 0.029(3) -0.008(3) 0.004(3) 0.014(3)
N3 0.028(3) 0.021(3) 0.025(2) 0.001(2) 0.003(2) -0.002(2)
O1 0.041(3) 0.033(3) 0.025(3) 0.005(2) -0.006(3) 0.003(2)

loop_
_atom_type_symbol
_atom_type_description
_atom_type_scat_dispersion_real
_atom_type_scat_dispersion_imag
_atom_type_scat_source
C C 0.0033 0.0016 'International Tables Vol C Tables 4.2.6.8 and 6.1.1.4'
H H 0 0 'International Tables Vol C Tables 4.2.6.8 and 6.1.1.4'
Au Au -2.0133 8.8022 'International Tables Vol C Tables 4.2.6.8 and 6.1.1.4'
Cl Cl 0.1484 0.1585 'International Tables Vol C Tables 4.2.6.8 and 6.1.1.4'
N N 0.0061 0.0033 'International Tables Vol C Tables 4.2.6.8 and 6.1.1.4'
O O 0.0106 0.006 'International Tables Vol C Tables 4.2.6.8 and 6.1.1.4'

loop_
_exptl_crystal_face_index_h
_exptl_crystal_face_index_k
_exptl_crystal_face_index_l
_exptl_crystal_face_perp_dist
0 0 -1 0.0229
0 5 4 0.0798
-1 1 0 0.0836
1 -1 0 0.0836
1 1 0 0.0792
0 0 1 0.0229
1 -1 -1 0.0756
3 -9 18 0.0683
-1 -1 -1 0.0624
-1 1 -1 0.0712

loop_
_geom_angle_atom_site_label_1
_geom_angle_atom_site_label_2
_geom_angle_atom_site_label_3
_geom_angle
N1 C1 C2 102.3(6)
N1 C1 Au1 125.4(5)
C2 C1 Au1 132.1(5)
N3 C2 C1 106.3(6)
N3 C2 C8 124.7(6)
C1 C2 C8 129.1(6)
N3 C3 H3A 109.5
N3 C3 H3B 109.5
H3A C3 H3B 109.5
N3 C3 H3C 109.5
H3A C3 H3C 109.5
H3B C3 H3C 109.5
N1 C4 C5 112.5(7)
N1 C4 H4A 109.1
C5 C4 H4A 109.1
N1 C4 H4B 109.1
C5 C4 H4B 109.1
H4A C4 H4B 107.8
C6 C5 C4 115.4(9)
C6 C5 H5A 108.4
C4 C5 H5A 108.4
C6 C5 H5B 108.4
C4 C5 H5B 108.4
H5A C5 H5B 107.5
C5 C6 C7 111.2(10)
C5 C6 H6A 109.4
C7 C6 H6A 109.4
C5 C6 H6B 109.4
C7 C6 H6B 109.4
H6A C6 H6B 108
C6 C7 H7A 109.5
C6 C7 H7B 109.5
H7A C7 H7B 109.5
C6 C7 H7C 109.5
H7A C7 H7C 109.5
H7B C7 H7C 109.5
O1 C8 C9 106.4(6)
O1 C8 C2 110.2(6)
C9 C8 C2 109.6(7)
O1 C8 C10 109.1(6)
C9 C8 C10 111.0(7)
C2 C8 C10 110.3(6)
C8 C9 H9A 109.5
C8 C9 H9B 109.5
H9A C9 H9B 109.5
C8 C9 H9C 109.5
H9A C9 H9C 109.5
H9B C9 H9C 109.5
C8 C10 H10A 109.5
C8 C10 H10B 109.5
H10A C10 H10B 109.5
C8 C10 H10C 109.5
H10A C10 H10C 109.5
H10B C10 H10C 109.5
C1 Au1 Cl1 178.1(2)
N2 N1 C1 114.6(6)
N2 N1 C4 118.6(6)
C1 N1 C4 126.8(6)
N3 N2 N1 103.2(6)
N2 N3 C2 113.5(6)
N2 N3 C3 114.7(6)
C2 N3 C3 131.8(6)
C8 O1 H1 109.5

loop_
_geom_bond_atom_site_label_1
_geom_bond_atom_site_label_2
_geom_bond_distance
C1 N1 1.378(8)
C1 C2 1.385(9)
C1 Au1 1.976(6)
C2 N3 1.364(8)
C2 C8 1.522(9)
C3 N3 1.468(8)
C3 H3A 0.98
C3 H3B 0.98
C3 H3C 0.98
C4 N1 1.458(9)
C4 C5 1.540(12)
C4 H4A 0.99
C4 H4B 0.99
C5 C6 1.463(15)
C5 H5A 0.99
C5 H5B 0.99
C6 C7 1.547(15)
C6 H6A 0.99
C6 H6B 0.99
C7 H7A 0.98
C7 H7B 0.98
C7 H7C 0.98
C8 O1 1.443(9)
C8 C9 1.488(11)
C8 C10 1.533(11)
C9 H9A 0.98
C9 H9B 0.98
C9 H9C 0.98
C10 H10A 0.98
C10 H10B 0.98
C10 H10C 0.98
Au1 Cl1 2.2873(19)
N1 N2 1.326(9)
N2 N3 1.305(8)
O1 H1 0.84

loop_
_geom_hbond_atom_site_label_D
_geom_hbond_atom_site_label_H
_geom_hbond_atom_site_label_A
_geom_hbond_distance_DH
_geom_hbond_distance_HA
_geom_hbond_distance_DA
_geom_hbond_angle_DHA
_geom_hbond_site_symmetry_A
O1 H1 Cl1 0.84 2.4 3.236(7) 175.4 2

loop_
_geom_torsion_atom_site_label_1
_geom_torsion_atom_site_label_2
_geom_torsion_atom_site_label_3
_geom_torsion_atom_site_label_4
_geom_torsion
N1 C1 C2 N3 0.2(8)
Au1 C1 C2 N3 -175.0(6)
N1 C1 C2 C8 179.7(8)
Au1 C1 C2 C8 4.5(13)
N1 C4 C5 C6 65.0(12)
C4 C5 C6 C7 -176.6(10)
N3 C2 C8 O1 -19.1(11)
C1 C2 C8 O1 161.5(8)
N3 C2 C8 C9 97.7(9)
C1 C2 C8 C9 -81.7(10)
N3 C2 C8 C10 -139.7(8)
C1 C2 C8 C10 40.9(11)
C2 C1 N1 N2 -0.5(9)
Au1 C1 N1 N2 175.2(6)
C2 C1 N1 C4 -179.8(7)
Au1 C1 N1 C4 -4.1(11)
C5 C4 N1 N2 -101.9(9)
C5 C4 N1 C1 77.4(10)
C1 N1 N2 N3 0.5(9)
C4 N1 N2 N3 179.9(6)
N1 N2 N3 C2 -0.3(9)
N1 N2 N3 C3 -178.3(6)
C1 C2 N3 N2 0.0(9)
C8 C2 N3 N2 -179.5(7)
C1 C2 N3 C3 177.6(8)
C8 C2 N3 C3 -1.9(13)
